data_2012298
loop_
_publ_author_name
'Wang, Zheng'
'Nesterov, Vladimir N.'
'Borbulevych, Oleg Ya.'
'Clark, Ronald D.'
'Antipin, Mikhail Yu.'
'Timofeeva, Tatiana V.'

_publ_section_title
;
 Indole- and carbazole-substituted pyridinium iodide salts: a rare case
 of conformational isomerism in crystals
;
_journal_issue 11
_journal_name_full 'Acta Crystallographica Section C'
_journal_page_first 1343
_journal_page_last 1348
_journal_paper_doi 10.1107/S010827010101397X
_journal_volume 57
_journal_year 2001
_chemical_formula_iupac 'C16 H15 N2 1+, I 1-, 0.5H2 O'
_chemical_formula_moiety 'C16 H15 N2 1+, I 1-, 0.5H2 O'
_chemical_formula_sum 'C16 H16 I N2 O0.5'
_chemical_formula_weight 370.20
_chemical_name_systematic
;
(E)-4-(3-indolylvinyl)-N-methylpyridinium iodide hemihydrate
;
_space_group_IT_number 14
_symmetry_cell_setting monoclinic
_symmetry_space_group_name_Hall '-P 2ybc'
_symmetry_space_group_name_H-M 'P 1 21/c 1'
_audit_creation_method SHELXL-97
_cell_angle_alpha 90.00
_cell_angle_beta 100.816(2)
_cell_angle_gamma 90.00
_cell_formula_units_Z 8
_cell_length_a 15.3795(19)
_cell_length_b 13.8324(17)
_cell_length_c 14.1690(17)
_cell_measurement_reflns_used 765
_cell_measurement_temperature 110(2)
_cell_measurement_theta_max 24
_cell_measurement_theta_min 2
_cell_volume 2960.7(6)
_computing_cell_refinement SMART
_computing_data_collection 'SMART (Bruker, 1998)'
_computing_data_reduction 'SAINT (Bruker, 1998)'
_computing_molecular_graphics 'SHELXTL97 (Sheldrick, 1997b)'
_computing_publication_material SHELXTL97
_computing_structure_refinement 'SHELXL97 (Sheldrick, 1997a)'
_computing_structure_solution 'SHELXS97 (Sheldrick, 1997a)'
_diffrn_ambient_temperature 110(2)
_diffrn_measured_fraction_theta_full .990
_diffrn_measured_fraction_theta_max .990
_diffrn_measurement_device_type 'Bruker SMART CCD area-detector'
_diffrn_measurement_method '\f and \w'
_diffrn_radiation_monochromator graphite
_diffrn_radiation_source 'fine-focus sealed tube'
_diffrn_radiation_type MoK\a
_diffrn_radiation_wavelength .71073
_diffrn_reflns_av_R_equivalents .034
_diffrn_reflns_av_sigmaI/netI .028
_diffrn_reflns_limit_h_max 19
_diffrn_reflns_limit_h_min -19
_diffrn_reflns_limit_k_max 17
_diffrn_reflns_limit_k_min -17
_diffrn_reflns_limit_l_max 17
_diffrn_reflns_limit_l_min -18
_diffrn_reflns_number 30042
_diffrn_reflns_theta_full 27.50
_diffrn_reflns_theta_max 27.50
_diffrn_reflns_theta_min 2.08
_exptl_absorpt_coefficient_mu 2.156
_exptl_absorpt_correction_T_max .672
_exptl_absorpt_correction_T_min .412
_exptl_absorpt_correction_type multi-scan
_exptl_absorpt_process_details '(SADABS; Bruker, 1998)'
_exptl_crystal_colour yellow
_exptl_crystal_density_diffrn 1.661
_exptl_crystal_density_method 'not measured'
_exptl_crystal_description 'hexagonal prism'
_exptl_crystal_F_000 1456
_exptl_crystal_size_max .50
_exptl_crystal_size_mid .30
_exptl_crystal_size_min .20
_refine_diff_density_max 3.86
_refine_diff_density_min -1.06
_refine_ls_extinction_method none
_refine_ls_goodness_of_fit_ref 1.053
_refine_ls_hydrogen_treatment constr
_refine_ls_matrix_type full
_refine_ls_number_parameters 517
_refine_ls_number_reflns 6728
_refine_ls_number_restraints 38
_refine_ls_restrained_S_all 1.051
_refine_ls_R_factor_all .0613
_refine_ls_R_factor_gt .0507
_refine_ls_shift/su_max .002
_refine_ls_shift/su_mean .000
_refine_ls_structure_factor_coef Fsqd
_refine_ls_weighting_details 'calc w = 1/[\s^2^(Fo^2^)+(0.0966P)^2^] where P = (Fo^2^+2Fc^2^)/3'
_refine_ls_weighting_scheme calc
_refine_ls_wR_factor_ref .1388
_reflns_number_gt 5246
_reflns_number_total 6728
_reflns_threshold_expression I>2\s(I)
_cod_data_source_file bm1458.cif
_cod_data_source_block II
_cod_depositor_comments
;
The following automatic conversions were performed:
'_symmetry_cell_setting' value 'Monoclinic' changed to 'monoclinic'
according to '/home/saulius/struct/CIF-dictionaries/cif_core.dic'
dictionary named 'cif_core.dic' version 2.4.1 from 2010-06-29.

Automatic conversion script
Id: cif_fix_enum 1527 2010-12-29 10:47:43Z saulius 

The following automatic conversions were performed:

'_symmetry_cell_setting' value 'Monoclinic' changed to 'monoclinic'
according to /home/saulius/struct/CIF-dictionaries/cif_core.dic
dictionary named 'cif_core.dic' version 2.4.1 from
2010-06-29.

'_exptl_absorpt_correction_type' value 'Multi-scan'
changed to 'multi-scan' according to
/home/saulius/struct/CIF-dictionaries/cif_core.dic dictionary named
'cif_core.dic' version 2.4.1 from 2010-06-29.

Automatic conversion script
Id: cif_fix_values 1715 2011-07-08 13:25:40Z adriana 
;
_cod_original_sg_symbol_H-M 'P 21/c'
_cod_original_formula_sum 'C16 H16 I N2 O0.50'
_cod_database_code 2012298
_cod_database_fobs_code 2012298

loop_
_symmetry_equiv_pos_as_xyz
'x, y, z'
'-x, y+1/2, -z+1/2'
'-x, -y, -z'
'x, -y-1/2, z-1/2'

loop_
_atom_site_label
_atom_site_fract_x
_atom_site_fract_y
_atom_site_fract_z
_atom_site_U_iso_or_equiv
_atom_site_adp_type
_atom_site_calc_flag
_atom_site_refinement_flags
_atom_site_occupancy
_atom_site_disorder_assembly
_atom_site_disorder_group
_atom_site_type_symbol
I1 .56906(2) .20173(2) .57329(2) .04168(12) Uani d . 1 . . I
N1 -.1758(12) .4242(15) .6083(17) .025(4) Uani d PU .50 A 1 N
N2 .3688(9) .3180(13) .5375(15) .023(3) Uani d PDU .50 A 1 N
H2N .4102 .2818 .5202 .027 Uiso calc PR .50 A 1 H
C1 -.1191(12) .4889(13) .6588(14) .030(6) Uani d P .50 A 1 C
H1 -.1427 .5351 .6968 .036 Uiso calc PR .50 A 1 H
C2 -.0314(12) .4921(15) .6587(17) .026(3) Uani d P .50 A 1 C
H2 .0057 .5365 .6987 .031 Uiso calc PR .50 A 1 H
C3 .0035(9) .4294(8) .5992(9) .023(2) Uani d P .50 A 1 C
C4 -.0567(10) .3644(9) .5464(10) .023(2) Uani d P .50 A 1 C
H4 -.0357 .3177 .5069 .028 Uiso calc PR .50 A 1 H
C5 -.1435(11) .3666(16) .5502(14) .032(4) Uani d P .50 A 1 C
H5 -.1828 .3248 .5093 .038 Uiso calc PR .50 A 1 H
C6 .0942(7) .4311(6) .5987(6) .0229(18) Uani d P .50 A 1 C
H6 .1265 .4836 .6313 .027 Uiso calc PR .50 A 1 H
C7 .1410(5) .3669(6) .5571(5) .0192(13) Uani d P .50 A 1 C
H7 .1092 .3153 .5224 .023 Uiso calc PR .50 A 1 H
C8 .2369(9) .3697(10) .5608(9) .019(2) Uani d PU .50 A 1 C
C9 .2821(9) .2952(13) .5266(12) .028(3) Uani d PDU .50 A 1 C
H9 .2562 .2367 .4994 .033 Uiso calc PR .50 A 1 H
C10 .3812(11) .4058(15) .580(2) .022(4) Uani d PDU .50 A 1 C
C11 .4581(14) .4607(12) .589(2) .036(8) Uani d PD .50 A 1 C
H11 .5086 .4380 .5665 .043 Uiso calc PR .50 A 1 H
C12 .4581(13) .5500(17) .634(2) .032(5) Uani d PDU .50 A 1 C
H12 .5115 .5855 .6526 .039 Uiso calc PR .50 A 1 H
C13 .3768(19) .587(3) .652(3) .065(11) Uani d PD .50 A 1 C
H13 .3790 .6475 .6847 .078 Uiso calc PR .50 A 1 H
C14 .294(2) .5438(14) .627(2) .036(6) Uani d PD .50 A 1 C
H14 .2393 .5736 .6310 .043 Uiso calc PR .50 A 1 H
C15 .3040(13) .4501(13) .5951(19) .032(7) Uani d PD .50 A 1 C
C16 -.2697(12) .4208(11) .6182(12) .038(3) Uani d P .50 A 1 C
H16A -.2735 .4029 .6842 .058 Uiso calc PR .50 A 1 H
H16B -.3012 .3728 .5736 .058 Uiso calc PR .50 A 1 H
H16C -.2967 .4846 .6034 .058 Uiso calc PR .50 A 1 H
N1' -.1941(12) .4328(18) .6149(17) .031(4) Uani d PD .50 B 2 N
N2' .3454(11) .3293(18) .537(2) .048(5) Uani d PD .50 B 2 N
H2'N .3793 .2867 .5149 .057 Uiso calc PR .50 B 2 H
C1' -.1761(12) .3592(15) .5520(13) .036(4) Uani d P .50 B 2 C
H1' -.2230 .3187 .5215 .043 Uiso calc PR .50 B 2 H
C2' -.0944(13) .3452(13) .5343(10) .040(4) Uani d P .50 B 2 C
H2' -.0857 .2983 .4881 .048 Uiso calc PR .50 B 2 H
C3' -.0224(8) .3972(12) .5817(10) .033(3) Uani d PD .50 B 2 C
C4' -.0421(12) .4680(16) .6442(18) .034(4) Uani d PD .50 B 2 C
H4' .0048 .5083 .6749 .040 Uiso calc PR .50 B 2 H
C5' -.1258(11) .4837(16) .6649(19) .047(8) Uani d PD .50 B 2 C
H5' -.1347 .5288 .7127 .056 Uiso calc PR .50 B 2 H
C6' .0615(5) .3685(7) .5579(7) .049(2) Uani d PD .50 B 2 C
H6' .0637 .3146 .5168 .058 Uiso calc PR .50 B 2 H
C7' .1359(7) .4168(9) .5931(8) .042(3) Uani d PD .50 B 2 C
H7' .1303 .4712 .6325 .051 Uiso calc PR .50 B 2 H
C8' .2229(12) .3950(12) .5776(12) .036(4) Uani d P .50 B 2 C
C9' .2591(11) .3159(12) .5405(11) .035(4) Uani d PD .50 B 2 C
H9' .2272 .2585 .5200 .042 Uiso calc PR .50 B 2 H
C10' .3735(15) .4218(16) .573(2) .032(5) Uani d P .50 B 2 C
C11' .4570(14) .4679(16) .596(2) .037(7) Uani d PD .50 B 2 C
H11' .5103 .4353 .5911 .045 Uiso calc PR .50 B 2 H
C12' .4569(17) .5634(18) .627(3) .056(9) Uani d PD .50 B 2 C
H12' .5076 .6032 .6290 .067 Uiso calc PR .50 B 2 H
C13' .3811(14) .599(2) .655(2) .030(5) Uani d PD .50 B 2 C
H13' .3818 .6623 .6814 .036 Uiso calc PR .50 B 2 H
C14' .3077(17) .5469(17) .644(2) .029(5) Uani d P .50 B 2 C
H14' .2597 .5728 .6695 .035 Uiso calc PR .50 B 2 H
C15' .2944(18) .4538(17) .597(2) .034(7) Uani d P .50 B 2 C
C16' -.2817(10) .4519(12) .6332(14) .043(4) Uani d P .50 B 2 C
H16D -.2823 .5151 .6643 .065 Uiso calc PR .50 B 2 H
H16E -.2979 .4016 .6754 .065 Uiso calc PR .50 B 2 H
H16F -.3242 .4520 .5723 .065 Uiso calc PR .50 B 2 H
I1B .209554(18) .03931(2) .59623(2) .03807(12) Uani d . 1 . . I
N1B .4679(3) .3739(3) .8183(2) .0424(9) Uani d . 1 . . N
N2B -.0902(3) .3226(4) .8488(3) .0543(11) Uani d . 1 . . N
H2BN -.1347 .3448 .8735 .065 Uiso calc R 1 . . H
C1B .4370(3) .2937(3) .7709(3) .0378(9) Uani d . 1 . . C
H1B .4756 .2574 .7395 .045 Uiso calc R 1 . . H
C2B .3529(3) .2620(3) .7658(3) .0383(9) Uani d . 1 . . C
H2B .3351 .2032 .7332 .046 Uiso calc R 1 . . H
C3B .2919(3) .3137(3) .8072(3) .0366(9) Uani d . 1 . . C
C4B .3250(3) .3955(4) .8586(3) .0463(11) Uani d . 1 . . C
H4B .2873 .4317 .8914 .056 Uiso calc R 1 . . H
C5B .4117(4) .4254(4) .8633(3) .0547(14) Uani d . 1 . . C
H5B .4323 .4823 .8982 .066 Uiso calc R 1 . . H
C6B .2002(3) .2812(3) .7935(3) .0369(9) Uani d . 1 . . C
H6B .1831 .2270 .7531 .044 Uiso calc R 1 . . H
C7B .1392(3) .3239(4) .8349(3) .0397(10) Uani d . 1 . . C
H7B .1595 .3750 .8782 .048 Uiso calc R 1 . . H
C8B .0475(3) .3020(3) .8220(3) .0392(10) Uani d . 1 . . C
C9B -.0060(4) .3508(4) .8736(3) .0480(12) Uani d . 1 . . C
H9B .0143 .3984 .9209 .058 Uiso calc R 1 . . H
C10B -.0960(3) .2524(3) .7774(3) .0401(10) Uani d . 1 . . C
C11B -.1698(3) .2054(4) .7280(4) .0520(14) Uani d . 1 . . C
H11B -.2269 .2174 .7417 .062 Uiso calc R 1 . . H
C12B -.1577(3) .1404(4) .6580(4) .0535(14) Uani d . 1 . . C
H12B -.2067 .1053 .6238 .064 Uiso calc R 1 . . H
C13B -.0722(3) .1259(3) .6367(4) .0463(11) Uani d . 1 . . C
H13B -.0653 .0818 .5873 .056 Uiso calc R 1 . . H
C14B .0001(3) .1730(3) .6850(3) .0367(9) Uani d . 1 . . C
H14B .0567 .1627 .6690 .044 Uiso calc R 1 . . H
C15B -.0103(2) .2375(3) .7592(3) .0312(8) Uani d . 1 . . C
C16B .5593(4) .4070(6) .8234(4) .079(2) Uani d . 1 . . C
H16G .5811 .3846 .7665 .119 Uiso calc R 1 . . H
H16H .5968 .3807 .8813 .119 Uiso calc R 1 . . H
H16I .5611 .4778 .8259 .119 Uiso calc R 1 . . H
O1 .2659(5) .8039(5) .5795(6) .126(2) Uani d . 1 . . O

loop_
_atom_site_aniso_label
_atom_site_aniso_U_11
_atom_site_aniso_U_22
_atom_site_aniso_U_33
_atom_site_aniso_U_12
_atom_site_aniso_U_13
_atom_site_aniso_U_23
I1 .0541(2) .04020(19) .03137(18) .00772(12) .00956(13) -.00243(11)
N1 .016(6) .025(4) .034(6) .011(5) .006(5) .010(4)
N2 .025(5) .022(6) .019(4) .012(5) -.001(4) -.003(4)
C1 .060(14) .017(6) .011(6) -.009(6) .006(6) -.008(4)
C2 .026(6) .030(8) .020(7) -.007(5) -.002(5) -.008(5)
C3 .031(6) .017(5) .020(5) -.008(4) .000(4) .004(4)
C4 .018(8) .027(6) .023(6) .003(5) -.002(5) -.003(4)
C5 .031(11) .031(7) .030(6) -.020(7) -.005(7) .005(4)
C6 .032(5) .019(4) .017(4) .000(4) .001(4) -.001(3)
C7 .027(4) .019(3) .009(3) .002(3) -.003(3) .000(3)
C8 .019(5) .021(6) .017(5) .011(4) .006(3) -.005(4)
C9 .028(6) .036(8) .021(5) .008(5) .007(4) -.010(4)
C10 .025(5) .018(7) .021(6) .008(4) .001(4) .003(5)
C11 .053(15) .017(7) .041(15) .009(7) .018(9) .012(7)
C12 .032(6) .027(8) .040(8) -.009(5) .011(6) .008(6)
C13 .10(2) .042(16) .049(15) .024(14) .009(16) -.006(11)
C14 .039(9) .039(9) .025(13) .001(6) -.007(7) .010(6)
C15 .036(13) .034(10) .024(9) -.013(9) .003(7) .001(7)
C16 .041(8) .045(8) .033(6) .018(6) .015(5) .007(5)
N1' .026(9) .045(7) .024(5) .010(6) .010(6) -.001(4)
N2' .066(13) .034(6) .042(6) .035(9) .006(9) .000(4)
C1' .055(12) .028(6) .021(5) -.021(8) -.003(8) .004(4)
C2' .049(12) .045(9) .021(5) .018(8) -.003(7) .002(5)
C3' .032(9) .039(10) .025(7) .004(6) .001(6) .011(6)
C4' .025(6) .045(12) .027(9) -.016(6) -.004(6) -.006(6)
C5' .029(9) .065(14) .052(12) .020(8) .022(8) .021(9)
C6' .069(7) .038(5) .038(5) .012(5) .008(5) .005(4)
C7' .054(8) .042(7) .030(5) .004(6) .008(6) .014(5)
C8' .041(8) .036(7) .031(7) .023(6) .008(5) -.006(5)
C9' .052(10) .032(9) .019(7) .007(7) .004(6) -.002(6)
C10' .060(11) .018(7) .022(6) .019(6) .013(6) .013(5)
C11' .029(11) .064(15) .021(9) .000(8) .010(7) -.002(8)
C12' .081(14) .025(8) .056(13) .001(7) -.001(9) .013(8)
C13' .048(11) .015(6) .028(9) -.006(6) .008(8) -.001(5)
C14' .030(9) .047(9) .010(8) .015(6) .002(8) -.003(4)
C15' .030(8) .052(12) .024(9) .032(8) .016(6) .024(7)
C16' .016(5) .055(10) .059(10) .007(6) .006(5) .003(7)
I1B .04182(18) .04034(19) .03536(18) -.00218(11) .01576(12) .00060(11)
N1B .045(2) .058(2) .0235(17) -.0162(18) .0026(15) .0096(17)
N2B .058(3) .077(3) .032(2) .024(2) .0199(18) .008(2)
C1B .035(2) .051(3) .028(2) -.0006(18) .0069(16) .0063(17)
C2B .041(2) .041(2) .033(2) -.0012(18) .0058(17) .0076(18)
C3B .036(2) .044(2) .030(2) .0075(17) .0073(16) .0155(17)
C4B .053(3) .050(3) .038(2) .014(2) .013(2) .010(2)
C5B .082(4) .041(3) .035(2) -.013(3) -.003(2) .006(2)
C6B .053(3) .031(2) .026(2) .0002(17) .0058(18) .0049(16)
C7B .039(2) .047(2) .032(2) -.0002(19) .0047(18) .0076(19)
C8B .043(2) .042(2) .029(2) .0072(18) -.0002(18) .0109(17)
C9B .062(3) .057(3) .025(2) .017(2) .008(2) -.0013(19)
C10B .037(2) .047(3) .038(2) .0037(19) .0128(18) .018(2)
C11B .028(2) .069(3) .061(3) .004(2) .015(2) .033(3)
C12B .051(3) .042(3) .061(3) -.016(2) -.007(2) .023(2)
C13B .054(3) .034(2) .048(3) .0042(19) .001(2) .005(2)
C14B .040(2) .033(2) .038(2) .0101(17) .0086(17) .0066(17)
C15B .0262(18) .038(2) .0292(19) .0059(15) .0040(15) .0128(16)
C16B .052(3) .136(6) .044(3) -.051(4) -.004(2) .027(3)
O1 .129(5) .127(6) .134(6) -.022(4) .052(5) -.012(4)

loop_
_atom_type_symbol
_atom_type_description
_atom_type_scat_dispersion_real
_atom_type_scat_dispersion_imag
_atom_type_scat_source
C C .0033 .0016 'International Tables Vol C Tables 4.2.6.8 and 6.1.1.4'
H H .0000 .0000 'International Tables Vol C Tables 4.2.6.8 and 6.1.1.4'
N N .0061 .0033 'International Tables Vol C Tables 4.2.6.8 and 6.1.1.4'
I I -.4742 1.8119 'International Tables Vol C Tables 4.2.6.8 and 6.1.1.4'
O O .0106 .0060 'International Tables Vol C Tables 4.2.6.8 and 6.1.1.4'

loop_
_geom_angle_atom_site_label_1
_geom_angle_atom_site_label_2
_geom_angle_atom_site_label_3
_geom_angle
_geom_angle_publ_flag
C5 N1 C1 116.9(17) no
C5 N1 C16 122.2(17) no
C1 N1 C16 120.9(19) no
C10 N2 C9 108.5(14) no
C10 N2 H2N 125.8 no
C9 N2 H2N 125.8 no
C2 C1 N1 124.4(14) no
C2 C1 H1 117.8 no
N1 C1 H1 117.8 no
C1 C2 C3 118.8(12) no
C1 C2 H2 120.6 no
C3 C2 H2 120.6 no
C2 C3 C6 119.6(11) no
C2 C3 C4 115.7(12) no
C6 C3 C4 124.6(12) no
C5 C4 C3 121.6(14) no
C5 C4 H4 119.2 no
C3 C4 H4 119.2 no
N1 C5 C4 122.3(16) no
N1 C5 H5 118.8 no
C4 C5 H5 118.8 no
C7 C6 C3 127.5(9) no
C7 C6 H6 116.3 no
C3 C6 H6 116.3 no
C6 C7 C8 125.7(9) no
C6 C7 H7 117.1 no
C8 C7 H7 117.1 no
C9 C8 C7 122.5(11) no
C9 C8 C15 107.4(13) no
C7 C8 C15 130.0(13) no
N2 C9 C8 109.6(12) no
N2 C9 H9 125.2 no
C8 C9 H9 125.2 no
N2 C10 C11 125.7(18) no
N2 C10 C15 114.4(15) no
C11 C10 C15 119(2) no
C10 C11 C12 117(2) no
C10 C11 H11 121.3 no
C12 C11 H11 121.3 no
C11 C12 C13 119(2) no
C11 C12 H12 120.7 no
C13 C12 H12 120.7 no
C14 C13 C12 126(3) no
C14 C13 H13 116.9 no
C12 C13 H13 116.9 no
C13 C14 C15 110(3) no
C13 C14 H14 125.2 no
C15 C14 H14 125.2 no
C10 C15 C14 128(2) no
C10 C15 C8 100.0(14) no
C14 C15 C8 132.1(19) no
C5' N1' C1' 118.7(18) no
C5' N1' C16' 118.1(19) no
C1' N1' C16' 123.1(16) no
C9' N2' C10' 110.1(16) no
C9' N2' H2'N 124.9 no
C10' N2' H2'N 124.9 no
C2' C1' N1' 121.6(15) no
C2' C1' H1' 119.2 no
N1' C1' H1' 119.2 no
C1' C2' C3' 121.8(14) no
C1' C2' H2' 119.1 no
C3' C2' H2' 119.1 no
C2' C3' C4' 115.1(12) no
C2' C3' C6' 114.2(14) no
C4' C3' C6' 130.6(15) no
C5' C4' C3' 124.4(15) no
C5' C4' H4' 117.8 no
C3' C4' H4' 117.8 no
N1' C5' C4' 117.9(18) no
N1' C5' H5' 121.0 no
C4' C5' H5' 121.0 no
C7' C6' C3' 120.8(13) no
C7' C6' H6' 119.6 no
C3' C6' H6' 119.6 no
C6' C7' C8' 126.6(14) no
C6' C7' H7' 116.7 no
C8' C7' H7' 116.7 no
C15' C8' C9' 100.6(16) no
C15' C8' C7' 126.1(16) no
C9' C8' C7' 133.3(17) no
N2' C9' C8' 112.2(14) no
N2' C9' H9' 123.9 no
C8' C9' H9' 123.9 no
C15' C10' C11' 127(2) no
C15' C10' N2' 98.9(19) no
C11' C10' N2' 134(2) no
C12' C11' C10' 116(2) no
C12' C11' H11' 121.8 no
C10' C11' H11' 121.8 no
C11' C12' C13' 119(3) no
C11' C12' H12' 120.7 no
C13' C12' H12' 120.7 no
C14' C13' C12' 121(3) no
C14' C13' H13' 119.5 no
C12' C13' H13' 119.5 no
C13' C14' C15' 126(2) no
C13' C14' H14' 117.2 no
C15' C14' H14' 117.2 no
C8' C15' C10' 118(2) no
C8' C15' C14' 132(2) no
C10' C15' C14' 110(2) no
N1' C16' H16D 109.5 no
N1' C16' H16E 109.5 no
H16D C16' H16E 109.5 no
N1' C16' H16F 109.5 no
H16D C16' H16F 109.5 no
H16E C16' H16F 109.5 no
C1B N1B C5B 118.0(4) no
C1B N1B C16B 122.1(5) no
C5B N1B C16B 119.9(5) no
C9B N2B C10B 108.7(4) no
C9B N2B H2BN 125.6 no
C10B N2B H2BN 125.6 no
N1B C1B C2B 122.8(4) no
N1B C1B H1B 118.6 no
C2B C1B H1B 118.6 no
C1B C2B C3B 121.5(4) no
C1B C2B H2B 119.3 no
C3B C2B H2B 119.3 no
C4B C3B C2B 115.4(4) no
C4B C3B C6B 124.9(4) no
C2B C3B C6B 119.7(4) no
C5B C4B C3B 121.6(5) no
C5B C4B H4B 119.2 no
C3B C4B H4B 119.2 no
N1B C5B C4B 120.6(5) no
N1B C5B H5B 119.7 no
C4B C5B H5B 119.7 no
C7B C6B C3B 123.2(4) no
C7B C6B H6B 118.4 no
C3B C6B H6B 118.4 no
C6B C7B C8B 127.8(5) no
C6B C7B H7B 116.1 no
C8B C7B H7B 116.1 no
C9B C8B C7B 120.4(5) no
C9B C8B C15B 105.7(4) no
C7B C8B C15B 133.8(4) no
N2B C9B C8B 111.4(4) no
N2B C9B H9B 124.3 no
C8B C9B H9B 124.3 no
C11B C10B N2B 129.2(4) no
C11B C10B C15B 123.2(5) no
N2B C10B C15B 107.5(4) no
C12B C11B C10B 117.6(4) no
C12B C11B H11B 121.2 no
C10B C11B H11B 121.2 no
C11B C12B C13B 120.1(4) no
C11B C12B H12B 119.9 no
C13B C12B H12B 119.9 no
C14B C13B C12B 122.0(5) no
C14B C13B H13B 119.0 no
C12B C13B H13B 119.0 no
C13B C14B C15B 118.8(4) no
C13B C14B H14B 120.6 no
C15B C14B H14B 120.6 no
C10B C15B C14B 118.1(4) no
C10B C15B C8B 106.6(4) no
C14B C15B C8B 135.1(4) no
N1B C16B H16G 109.5 no
N1B C16B H16H 109.5 no
H16G C16B H16H 109.5 no
N1B C16B H16I 109.5 no
H16G C16B H16I 109.5 no
H16H C16B H16I 109.5 no

loop_
_geom_bond_atom_site_label_1
_geom_bond_atom_site_label_2
_geom_bond_site_symmetry_2
_geom_bond_distance
_geom_bond_publ_flag
N1 C1 . 1.356(15) no
N1 C5 . 1.31(3) no
N1 C16 . 1.48(2) no
N2 C9 . 1.350(2) no
N2 C10 . 1.35(3) no
N2 H2N . .8800 no
C1 C2 . 1.350(18) no
C1 H1 . .9500 no
C2 C3 . 1.39(2) no
C2 H2 . .9500 no
C3 C6 . 1.396(17) no
C3 C4 . 1.402(13) no
C4 C5 . 1.348(16) no
C4 H4 . .9500 no
C5 H5 . .9500 no
C6 C7 . 1.347(10) no
C6 H6 . .9500 no
C7 C8 . 1.466(15) no
C7 H7 . .9500 no
C8 C9 . 1.382(13) no
C8 C15 . 1.53(2) no
C9 H9 . .9500 no
C10 C11 . 1.390(2) no
C10 C15 . 1.390(2) no
C11 C12 . 1.390(2) no
C11 H11 . .9500 no
C12 C13 . 1.42(2) no
C12 H12 . .9500 no
C13 C14 . 1.390(2) no
C13 H13 . .9500 no
C14 C15 . 1.390(2) no
C14 H14 . .9500 no
C16 H16A . .9800 no
C16 H16B . .9800 no
C16 H16C . .9800 no
N1' C1' . 1.41(3) no
N1' C5' . 1.350(2) no
N1' C16' . 1.44(2) no
N2' C9' . 1.350(2) no
N2' C10' . 1.42(3) no
N2' H2'N . .8800 no
C1' C2' . 1.34(2) no
C1' H1' . .9500 no
C2' C3' . 1.38(2) no
C2' H2' . .9500 no
C3' C4' . 1.39(2) no
C3' C6' . 1.449(2) no
C4' C5' . 1.390(2) no
C4' H4' . .9500 no
C5' H5' . .9500 no
C6' C7' . 1.339(2) no
C6' H6' . .9500 no
C7' C8' . 1.43(2) no
C7' H7' . .9500 no
C8' C15' . 1.36(3) no
C8' C9' . 1.376(15) no
C9' H9' . .9500 no
C10' C15' . 1.39(2) no
C10' C11' . 1.417(18) no
C11' C12' . 1.390(2) no
C11' H11' . .9500 no
C12' C13' . 1.390(2) no
C12' H12' . .9500 no
C13' C14' . 1.33(2) no
C13' H13' . .9500 no
C14' C15' . 1.45(2) no
C14' H14' . .9500 no
C16' H16D . .9800 no
C16' H16E . .9800 no
C16' H16F . .9800 no
N1B C1B . 1.337(6) no
N1B C5B . 1.367(7) no
N1B C16B . 1.467(6) no
N2B C9B . 1.334(7) no
N2B C10B . 1.394(7) no
N2B H2BN . .8800 no
C1B C2B . 1.355(6) no
C1B H1B . .9500 no
C2B C3B . 1.394(6) no
C2B H2B . .9500 no
C3B C4B . 1.389(7) no
C3B C6B . 1.457(6) no
C4B C5B . 1.386(8) no
C4B H4B . .9500 no
C5B H5B . .9500 no
C6B C7B . 1.335(7) no
C6B H6B . .9500 no
C7B C8B . 1.420(6) no
C7B H7B . .9500 no
C8B C9B . 1.375(7) no
C8B C15B . 1.443(6) no
C9B H9B . .9500 no
C10B C11B . 1.379(7) no
C10B C15B . 1.405(6) no
C11B C12B . 1.377(8) no
C11B H11B . .9500 no
C12B C13B . 1.416(8) no
C12B H12B . .9500 no
C13B C14B . 1.358(7) no
C13B H13B . .9500 no
C14B C15B . 1.410(6) no
C14B H14B . .9500 no
C16B H16G . .9800 no
C16B H16H . .9800 no
C16B H16I . .9800 no

loop_
_geom_hbond_atom_site_label_D
_geom_hbond_atom_site_label_H
_geom_hbond_atom_site_label_A
_geom_hbond_site_symmetry_A
_geom_hbond_distance_DH
_geom_hbond_distance_HA
_geom_hbond_distance_DA
_geom_hbond_angle_DHA
_geom_hbond_publ_flag
N2B H2BN O1 2_546 .88 2.31 3.072(9) 145 yes
N2 H2N I1 . .88 2.66 3.427(13) 146 yes
N2' H2'N I1 . .88 3.11 3.814(15) 138 yes
N2B H2BN I1B 2_556 .88 2.99 3.674(4) 136 yes
C1B H1B I1 . .95 3.08 3.965(5) 156 yes
C5' H5' I1B 2_556 .95 3.14 3.92(3) 140 yes
C5B H5B I1 2_656 .95 3.06 3.924(5) 151 yes
C16' H16E I1 1_455 .98 3.58 4.152(18) 120 yes
C16B H16H I1 4_566 .98 3.05 3.823(6) 137 yes

loop_
_geom_torsion_atom_site_label_1
_geom_torsion_atom_site_label_2
_geom_torsion_atom_site_label_3
_geom_torsion_atom_site_label_4
_geom_torsion
_geom_torsion_publ_flag
C5 N1 C1 C2 -6(4) no
C16 N1 C1 C2 175(2) no
N1 C1 C2 C3 4(4) no
C1 C2 C3 C6 -179.5(17) no
C1 C2 C3 C4 -3(3) no
C2 C3 C4 C5 3(2) no
C6 C3 C4 C5 179.9(14) no
C1 N1 C5 C4 6(3) no
C16 N1 C5 C4 -174.8(18) no
C3 C4 C5 N1 -5(3) no
C2 C3 C6 C7 169.3(15) no
C4 C3 C6 C7 -7.4(17) no
C3 C6 C7 C8 -177.9(10) no
C6 C7 C8 C9 171.9(12) no
C6 C7 C8 C15 -12(2) no
C10 N2 C9 C8 1(2) no
C7 C8 C9 N2 178.8(14) no
C15 C8 C9 N2 2(2) no
C9 N2 C10 C11 -170(2) no
C9 N2 C10 C15 -3(3) no
N2 C10 C11 C12 180(3) no
C15 C10 C11 C12 14(4) no
C10 C11 C12 C13 -11(4) no
C11 C12 C13 C14 -2(6) no
C12 C13 C14 C15 10(5) no
N2 C10 C15 C14 -173(3) no
C11 C10 C15 C14 -5(5) no
N2 C10 C15 C8 4(3) no
C11 C10 C15 C8 171(2) no
C13 C14 C15 C10 -6(5) no
C13 C14 C15 C8 178(3) no
C9 C8 C15 C10 -3(2) no
C7 C8 C15 C10 179.9(16) no
C9 C8 C15 C14 173(3) no
C7 C8 C15 C14 -4(4) no
C5' N1' C1' C2' -6(3) no
C16' N1' C1' C2' 178(2) no
N1' C1' C2' C3' 5(3) no
C1' C2' C3' C4' -3(2) no
C1' C2' C3' C6' 176.4(14) no
C2' C3' C4' C5' 4(3) no
C6' C3' C4' C5' -176(2) no
C1' N1' C5' C4' 7(4) no
C16' N1' C5' C4' -177(2) no
C3' C4' C5' N1' -6(4) no
C2' C3' C6' C7' 175.3(11) no
C4' C3' C6' C7' -5(2) no
C3' C6' C7' C8' 178.3(12) no
C6' C7' C8' C15' 166.1(18) no
C6' C7' C8' C9' -13(3) no
C10' N2' C9' C8' 0(3) no
C15' C8' C9' N2' -1(2) no
C7' C8' C9' N2' 178(2) no
C9' N2' C10' C15' 1(3) no
C9' N2' C10' C11' 171(3) no
C15' C10' C11' C12' -15(4) no
N2' C10' C11' C12' 177(3) no
C10' C11' C12' C13' 15(5) no
C11' C12' C13' C14' -6(5) no
C12' C13' C14' C15' -6(5) no
C9' C8' C15' C10' 2(3) no
C7' C8' C15' C10' -177(2) no
C9' C8' C15' C14' -175(3) no
C7' C8' C15' C14' 6(4) no
C11' C10' C15' C8' -173(3) no
N2' C10' C15' C8' -2(3) no
C11' C10' C15' C14' 4(4) no
N2' C10' C15' C14' 176(2) no
C13' C14' C15' C8' -177(3) no
C13' C14' C15' C10' 6(4) no
C5B N1B C1B C2B .1(6) no
C16B N1B C1B C2B 179.8(4) no
N1B C1B C2B C3B 2.4(7) no
C1B C2B C3B C4B -4.0(6) no
C1B C2B C3B C6B 175.1(4) no
C2B C3B C4B C5B 3.4(6) no
C6B C3B C4B C5B -175.7(4) no
C1B N1B C5B C4B -.8(6) no
C16B N1B C5B C4B 179.6(4) no
C3B C4B C5B N1B -1.1(7) no
C4B C3B C6B C7B -4.6(7) no
C2B C3B C6B C7B 176.4(4) no
C3B C6B C7B C8B 175.9(4) no
C6B C7B C8B C9B 177.3(4) no
C6B C7B C8B C15B -6.0(8) no
C10B N2B C9B C8B -.3(5) no
C7B C8B C9B N2B 177.6(4) no
C15B C8B C9B N2B .1(5) no
C9B N2B C10B C11B -177.4(4) no
C9B N2B C10B C15B .4(5) no
N2B C10B C11B C12B 178.0(4) no
C15B C10B C11B C12B .5(7) no
C10B C11B C12B C13B -1.9(7) no
C11B C12B C13B C14B 1.4(7) no
C12B C13B C14B C15B .7(7) no
C11B C10B C15B C14B 1.6(6) no
N2B C10B C15B C14B -176.4(4) no
C11B C10B C15B C8B 177.6(4) no
N2B C10B C15B C8B -.3(4) no
C13B C14B C15B C10B -2.1(6) no
C13B C14B C15B C8B -176.8(4) no
C9B C8B C15B C10B .2(4) no
C7B C8B C15B C10B -176.9(4) no
C9B C8B C15B C14B 175.3(5) no
C7B C8B C15B C14B -1.8(8) no
